data_4518281
loop_
_publ_author_name
'Cametti, Georgia'
'Scheinost, Andreas C.'
'Churakov, Sergey V.'

_publ_section_title
;
 Structural Evolution of Ag-LEV Zeolite upon Heating: An In Situ
 Single-Crystal X-ray Diffraction (SC-XRD) and X-ray Absorption
 Spectroscopy (XAS) Study.
;
_journal_issue 49
_journal_name_full 'ACS omega'
_journal_page_first 31774
_journal_page_last 31783
_journal_paper_doi 10.1021/acsomega.0c04455
_journal_volume 5
_journal_year 2020
_chemical_formula_sum 'Ag9.54 O108.74 Si54'
_chemical_formula_weight 4285.78
_chemical_name_common Ag-levyne
_space_group_crystal_system trigonal
_space_group_IT_number 160
_space_group_name_Hall 'R 3 -2"'
_space_group_name_H-M_alt 'R 3 m :H'
_atom_sites_solution_primary dual
_atom_sites_solution_secondary difmap
_audit_creation_method SHELXL-2014
_cell_angle_alpha 90
_cell_angle_beta 90
_cell_angle_gamma 120
_cell_formula_units_Z 1
_cell_length_a 12.9559(18)
_cell_length_b 12.9559(18)
_cell_length_c 23.611(5)
_cell_measurement_reflns_used 2367
_cell_measurement_temperature 498(2)
_cell_measurement_theta_max 22.34
_cell_measurement_theta_min 2.5
_cell_volume 3432.3(10)
_computing_structure_refinement 'SHELXL-2014 (Sheldrick, 2014)'
_diffrn_ambient_temperature 498(2)
_diffrn_measured_fraction_theta_full 0.994
_diffrn_measured_fraction_theta_max 0.991
_diffrn_measurement_device_type 'APEX II'
_diffrn_radiation_type MoK\a
_diffrn_radiation_wavelength 0.71073
_diffrn_reflns_av_R_equivalents 0.0633
_diffrn_reflns_av_unetI/netI 0.0783
_diffrn_reflns_Laue_measured_fraction_full 0.994
_diffrn_reflns_Laue_measured_fraction_max 0.991
_diffrn_reflns_limit_h_max 16
_diffrn_reflns_limit_h_min -11
_diffrn_reflns_limit_k_max 12
_diffrn_reflns_limit_k_min -15
_diffrn_reflns_limit_l_max 22
_diffrn_reflns_limit_l_min -30
_diffrn_reflns_number 7233
_diffrn_reflns_point_group_measured_fraction_full 0.907
_diffrn_reflns_point_group_measured_fraction_max 0.881
_diffrn_reflns_theta_full 25.242
_diffrn_reflns_theta_max 27.482
_diffrn_reflns_theta_min 2.010
_diffrn_source 'fine-focus sealed tube'
_exptl_absorpt_coefficient_mu 1.914
_exptl_absorpt_correction_T_max 0.7458
_exptl_absorpt_correction_T_min 0.4739
_exptl_absorpt_correction_type multi-scan
_exptl_crystal_colour gray
_exptl_crystal_density_diffrn 2.073
_exptl_crystal_description fragment
_exptl_crystal_F_000 2074
_exptl_crystal_size_max 0.180
_exptl_crystal_size_mid 0.150
_exptl_crystal_size_min 0.100
_refine_diff_density_max 0.604
_refine_diff_density_min -0.808
_refine_diff_density_rms 0.115
_refine_ls_abs_structure_details
;
 Flack x determined using 322 quotients [(I+)-(I-)]/[(I+)+(I-)]
 (Parsons, Flack and Wagner, Acta Cryst. B69 (2013) 249-259).
;
_refine_ls_abs_structure_Flack 0.34(9)
_refine_ls_extinction_coef 0.0004(3)
_refine_ls_extinction_expression Fc^*^=kFc[1+0.001xFc^2^\l^3^/sin(2\q)]^-1/4^
_refine_ls_extinction_method SHELXL
_refine_ls_goodness_of_fit_ref 0.908
_refine_ls_hydrogen_treatment undef
_refine_ls_matrix_type full
_refine_ls_number_parameters 127
_refine_ls_number_reflns 1713
_refine_ls_number_restraints 1
_refine_ls_restrained_S_all 0.908
_refine_ls_R_factor_all 0.1254
_refine_ls_R_factor_gt 0.0645
_refine_ls_shift/su_max 0.002
_refine_ls_shift/su_mean 0.000
_refine_ls_structure_factor_coef Fsqd
_refine_ls_weighting_details 'w=1/[\s^2^(Fo^2^)+(0.1203P)^2^] where P=(Fo^2^+2Fc^2^)/3'
_refine_ls_weighting_scheme calc
_refine_ls_wR_factor_gt 0.1685
_refine_ls_wR_factor_ref 0.1967
_reflns_Friedel_coverage 0.770
_reflns_Friedel_fraction_full 0.820
_reflns_Friedel_fraction_max 0.770
_reflns_number_gt 874
_reflns_number_total 1713
_reflns_threshold_expression 'I > 2\s(I)'
_cod_data_source_file ao0c04455_si_006.cif
_cod_data_source_block shelx
_cod_depositor_comments 'Adding full bibliography for 4518279--4518286.cif.'
_cod_original_cell_volume 3432.3(12)
_cod_database_code 4518281
_shelx_space_group_comment
;
The symmetry employed for this shelxl refinement is uniquely defined
by the following loop, which should always be used as a source of
symmetry information in preference to the above space-group names.
They are only intended as comments.
;
_shelxl_version_number 2014-1

loop_
_space_group_symop_operation_xyz
'x, y, z'
'-y, x-y, z'
'-x+y, -x, z'
'-y, -x, z'
'-x+y, y, z'
'x, x-y, z'
'x+2/3, y+1/3, z+1/3'
'-y+2/3, x-y+1/3, z+1/3'
'-x+y+2/3, -x+1/3, z+1/3'
'-y+2/3, -x+1/3, z+1/3'
'-x+y+2/3, y+1/3, z+1/3'
'x+2/3, x-y+1/3, z+1/3'
'x+1/3, y+2/3, z+2/3'
'-y+1/3, x-y+2/3, z+2/3'
'-x+y+1/3, -x+2/3, z+2/3'
'-y+1/3, -x+2/3, z+2/3'
'-x+y+1/3, y+2/3, z+2/3'
'x+1/3, x-y+2/3, z+2/3'

loop_
_atom_site_label
_atom_site_type_symbol
_atom_site_fract_x
_atom_site_fract_y
_atom_site_fract_z
_atom_site_U_iso_or_equiv
_atom_site_adp_type
_atom_site_occupancy
_atom_site_site_symmetry_order
_atom_site_calc_flag
_atom_site_refinement_flags_posn
_atom_site_refinement_flags_adp
_atom_site_refinement_flags_occupancy
_atom_site_disorder_assembly
_atom_site_disorder_group
T1 Si 0.2438(5) 0.2437(4) 0.51616(15) 0.0555(16) Uani 1 1 d . . . . .
T11 Si 0.2414(5) 0.2449(5) 0.64053(15) 0.0577(16) Uani 1 1 d . . . . .
T2 Si 0.4250(3) 0.3335(4) 0.4115(2) 0.0408(8) Uani 1 1 d . . . . .
O1 O 0.3450(13) 0.2986(9) 0.4673(5) 0.078(4) Uani 1 1 d . . . . .
O11 O 0.3678(11) 0.3611(13) 0.3575(7) 0.087(4) Uani 1 1 d . . . . .
O2 O 0.1292(8) 0.2584(16) 0.5028(6) 0.060(5) Uani 1 2 d S T P . .
O22 O 0.0927(8) 0.1854(15) 0.6330(7) 0.070(5) Uani 1 2 d S T P . .
O3 O 0.1970(18) 0.0985(9) 0.5243(7) 0.087(6) Uani 1 2 d S T P . .
O33 O 0.368(8) 0.184(4) 0.653(3) 0.065(6) Uiso 0.16(2) 2 d S . P . .
O33A O 0.2649(19) 0.1325(10) 0.6576(8) 0.065(6) Uiso 0.84(2) 2 d S . P . .
O4 O 0.3048(10) 0.3045(9) 0.5758(6) 0.071(2) Uani 1 1 d . . . . .
O5 O 0.4793(18) 0.2397(9) 0.4141(10) 0.034(4) Uiso 0.58(3) 2 d S . P . .
O5A O 3.778(3) 1.8890(14) 1.0552(15) 0.034(4) Uiso 0.42(3) 2 d S . P . .
O55 O 0.5485(9) 0.4515(9) 0.4316(9) 0.091(6) Uiso 1 2 d S . P . .
Ag1 Ag 0.0000 0.0000 0.5765(5) 0.090(3) Uiso 0.492(9) 6 d S . . . .
Ag2 Ag 0.6667 0.3333 0.4410(12) 0.077(10) Uiso 0.22(2) 6 d S . . . .
Ag2A Ag 0.6667 0.3333 0.4005(17) 0.043(10) Uiso 0.113(15) 6 d S . . . .
Ag2B Ag 0.0000 0.0000 0.036(3) 0.029(18) Uiso 0.056(14) 6 d S . . . .
Ag2C Ag 0.6667 0.3333 0.481(4) 0.150 Uiso 0.086(14) 6 d S U . . .
Ag3 Ag 0.6667 0.3333 0.191(3) 0.16(4) Uiso 0.077(16) 6 d S . . . .
Ag4 Ag 0.3160(11) 0.1580(6) 0.2422(7) 0.041(6) Uiso 0.150(14) 2 d S . . . .
Ag4A Ag 0.344(2) 0.1720(12) 0.2187(16) 0.096(9) Uiso 0.133(16) 2 d S . . . .
Ag4B Ag 0.374(2) 0.1868(11) 0.2786(10) 0.084(9) Uiso 0.105(9) 2 d S . . . .
Ag5 Ag 0.1735(7) 0.3469(14) 0.4151(5) 0.064(4) Uiso 0.213(12) 2 d S . . . .
Ag5A Ag 0.1428(15) 0.286(3) 0.4039(8) 0.064(10) Uiso 0.106(12) 2 d S . . . .

loop_
_atom_site_aniso_label
_atom_site_aniso_U_11
_atom_site_aniso_U_22
_atom_site_aniso_U_33
_atom_site_aniso_U_23
_atom_site_aniso_U_13
_atom_site_aniso_U_12
T1 0.067(4) 0.064(4) 0.042(3) 0.001(2) 0.009(2) 0.038(3)
T11 0.062(4) 0.072(4) 0.045(3) -0.007(2) -0.002(2) 0.038(3)
T2 0.040(3) 0.0374(14) 0.0466(16) 0.0043(13) 0.007(2) 0.021(2)
O1 0.086(10) 0.080(10) 0.046(7) 0.010(7) 0.033(6) 0.026(9)
O11 0.064(9) 0.104(12) 0.063(8) 0.018(8) -0.002(7) 0.019(8)
O2 0.058(6) 0.098(12) 0.038(7) -0.016(7) -0.008(3) 0.049(6)
O22 0.079(9) 0.071(11) 0.057(12) -0.025(8) -0.012(4) 0.036(5)
O3 0.179(19) 0.077(8) 0.039(9) -0.001(5) -0.003(11) 0.089(10)
O4 0.100(11) 0.075(8) 0.045(5) -0.001(7) 0.004(7) 0.049(5)

loop_
_atom_type_symbol
_atom_type_description
_atom_type_scat_dispersion_real
_atom_type_scat_dispersion_imag
_atom_type_scat_source
Ag Ag -0.8971 1.1015 'International Tables Vol C Tables 4.2.6.8 and 6.1.1.4'
O O 0.0106 0.0060 'International Tables Vol C Tables 4.2.6.8 and 6.1.1.4'
Si Si 0.0817 0.0704 'International Tables Vol C Tables 4.2.6.8 and 6.1.1.4'

loop_
_geom_angle_atom_site_label_1
_geom_angle_atom_site_label_2
_geom_angle_atom_site_label_3
_geom_angle
_geom_angle_site_symmetry_1
_geom_angle_site_symmetry_3
_geom_angle_publ_flag
O4 T1 O1 108.4(7) . . ?
O4 T1 O2 111.5(7) . . ?
O1 T1 O2 113.4(7) . . ?
O4 T1 O3 105.1(9) . . ?
O1 T1 O3 109.6(8) . . ?
O2 T1 O3 108.4(10) . . ?
O4 T1 Ag5 129.9(7) . . ?
O1 T1 Ag5 67.0(6) . . ?
O2 T1 Ag5 46.5(5) . . ?
O3 T1 Ag5 123.8(7) . . ?
O11 T11 O33A 103.8(8) 8 . ?
O11 T11 O22 117.5(7) 8 . ?
O33A T11 O22 106.8(10) . . ?
O11 T11 O4 111.3(8) 8 . ?
O33A T11 O4 110.4(8) . . ?
O22 T11 O4 106.9(9) . . ?
O11 T11 O33 89.1(18) 8 . ?
O33A T11 O33 32.1(18) . . ?
O22 T11 O33 138.3(18) . . ?
O4 T11 O33 90(2) . . ?
O1 T2 O11 114.4(4) . . ?
O1 T2 O55 102.6(9) . . ?
O11 T2 O55 111.6(9) . . ?
O1 T2 O5A 112.3(12) . 7_134 ?
O11 T2 O5A 102.7(14) . 7_134 ?
O55 T2 O5A 113.6(11) . 7_134 ?
O1 T2 O5 102.3(8) . . ?
O11 T2 O5 126.6(12) . . ?
O55 T2 O5 95.6(11) . . ?
O5A T2 O5 24.7(10) 7_134 . ?
T2 O1 T1 168.9(11) . . ?
T2 O11 T11 164.6(9) . 15_554 ?
T1 O2 T1 154.6(11) . 5 ?
T1 O2 Ag5 102.7(5) . . ?
T1 O2 Ag5 102.7(5) 5 . ?
T1 O2 Ag5A 101.9(5) . . ?
T1 O2 Ag5A 101.9(5) 5 . ?
Ag5 O2 Ag5A 18.2(6) . . ?
T11 O22 T11 131.7(10) 5 . ?
T11 O22 Ag1 112.9(5) 5 . ?
T11 O22 Ag1 112.9(5) . . ?
T1 O3 T1 140.9(13) . 6 ?
T1 O3 Ag1 109.3(6) . . ?
T1 O3 Ag1 109.3(7) 6 . ?
O33A O33 Ag5A 89(5) . 8 ?
O33A O33 T11 50.2(19) . . ?
Ag5A O33 T11 101(3) 8 . ?
O33A O33 T11 50.2(19) . 6 ?
Ag5A O33 T11 101(3) 8 6 ?
T11 O33 T11 96(3) . 6 ?
O33A O33 Ag5 71(4) . 8 ?
Ag5A O33 Ag5 17.7(11) 8 8 ?
T11 O33 Ag5 89(3) . 8 ?
T11 O33 Ag5 89(3) 6 8 ?
O33 O33A T11 97.7(13) . 6 ?
O33 O33A T11 97.7(13) . . ?
T11 O33A T11 146.7(13) 6 . ?
O33 O33A Ag5 79(4) . 8 ?
T11 O33A Ag5 105.9(6) 6 8 ?
T11 O33A Ag5 105.9(6) . 8 ?
O33 O33A Ag5A 61(4) . 8 ?
T11 O33A Ag5A 106.7(7) 6 8 ?
T11 O33A Ag5A 106.7(7) . 8 ?
Ag5 O33A Ag5A 18.7(6) 8 8 ?
T1 O4 T11 123.2(5) . . ?
T1 O4 Ag4 119.1(8) . 8 ?
T11 O4 Ag4 117.7(8) . 8 ?
T1 O4 Ag4A 106.7(11) . 8 ?
T11 O4 Ag4A 129.9(10) . 8 ?
Ag4 O4 Ag4A 14.2(7) 8 8 ?
O5A O5 T2 76.9(13) 7_134 . ?
O5A O5 T2 76.9(13) 7_134 6 ?
T2 O5 T2 137.3(14) . 6 ?
O5A O5 Ag2A 114(3) 7_134 . ?
T2 O5 Ag2A 110.6(6) . . ?
T2 O5 Ag2A 110.6(6) 6 . ?
O5A O5 Ag2 140(3) 7_134 . ?
T2 O5 Ag2 110.9(8) . . ?
T2 O5 Ag2 110.9(8) 6 . ?
Ag2A O5 Ag2 25.5(12) . . ?
O5A O5 Ag2B 96(3) 7_134 7 ?
T2 O5 Ag2B 107.9(6) . 7 ?
T2 O5 Ag2B 107.9(6) 6 7 ?
Ag2A O5 Ag2B 18.2(10) . 7 ?
Ag2 O5 Ag2B 43.6(17) . 7 ?
O5 O5A T2 78.4(15) 13_865 13_865 ?
O5 O5A T2 78.4(15) 13_865 18_865 ?
T2 O5A T2 139(2) 13_865 18_865 ?
O5 O5A Ag2A 51(3) 13_865 13_865 ?
T2 O5A Ag2A 95.4(13) 13_865 13_865 ?
T2 O5A Ag2A 95.4(13) 18_865 13_865 ?
O5 O5A Ag2B 68(3) 13_865 1_976 ?
T2 O5A Ag2B 100.8(13) 13_865 1_976 ?
T2 O5A Ag2B 100.8(12) 18_865 1_976 ?
Ag2A O5A Ag2B 16.9(11) 13_865 1_976 ?
T2 O55 T2 146.0(14) 4_665 . ?
O22 Ag1 O22 93.6(7) 3 2 ?
O22 Ag1 O22 93.6(7) 3 . ?
O22 Ag1 O22 93.6(7) 2 . ?
O22 Ag1 O3 84.0(2) 3 . ?
O22 Ag1 O3 176.5(9) 2 . ?
O22 Ag1 O3 84.0(2) . . ?
O22 Ag1 O3 84.0(2) 3 3 ?
O22 Ag1 O3 84.0(2) 2 3 ?
O22 Ag1 O3 176.5(9) . 3 ?
O3 Ag1 O3 98.3(6) . 3 ?
O22 Ag1 O3 176.5(9) 3 2 ?
O22 Ag1 O3 84.0(2) 2 2 ?
O22 Ag1 O3 84.0(2) . 2 ?
O3 Ag1 O3 98.3(6) . 2 ?
O3 Ag1 O3 98.3(6) 3 2 ?
Ag2A Ag2 Ag2C 180.00(5) . . ?
Ag2A Ag2 Ag2B 0.002(4) . 7 ?
Ag2C Ag2 Ag2B 180.0 . 7 ?
Ag2A Ag2 O5 73.2(9) . 3_665 ?
Ag2C Ag2 O5 106.8(9) . 3_665 ?
Ag2B Ag2 O5 73.2(9) 7 3_665 ?
Ag2A Ag2 O5 73.2(9) . . ?
Ag2C Ag2 O5 106.8(9) . . ?
Ag2B Ag2 O5 73.2(9) 7 . ?
O5 Ag2 O5 112.0(8) 3_665 . ?
Ag2A Ag2 O5 73.2(9) . 2_655 ?
Ag2C Ag2 O5 106.8(9) . 2_655 ?
Ag2B Ag2 O5 73.2(9) 7 2_655 ?
O5 Ag2 O5 112.0(8) 3_665 2_655 ?
O5 Ag2 O5 112.0(8) . 2_655 ?
Ag2B Ag2A Ag2 180.0 7 . ?
Ag2B Ag2A Ag2C 180.0 7 . ?
Ag2 Ag2A Ag2C 0.000(15) . . ?
Ag2B Ag2A O5 98.6(13) 7 3_665 ?
Ag2 Ag2A O5 81.4(12) . 3_665 ?
Ag2C Ag2A O5 81.4(12) . 3_665 ?
Ag2B Ag2A O5 98.6(12) 7 . ?
Ag2 Ag2A O5 81.4(12) . . ?
Ag2C Ag2A O5 81.4(12) . . ?
O5 Ag2A O5 117.8(6) 3_665 . ?
Ag2B Ag2A O5 98.7(12) 7 2_655 ?
Ag2 Ag2A O5 81.4(12) . 2_655 ?
Ag2C Ag2A O5 81.4(12) . 2_655 ?
O5 Ag2A O5 117.8(6) 3_665 2_655 ?
O5 Ag2A O5 117.8(6) . 2_655 ?
Ag2B Ag2A O5A 83.5(12) 7 8_734 ?
Ag2 Ag2A O5A 96.5(12) . 8_734 ?
Ag2C Ag2A O5A 96.5(12) . 8_734 ?
O5 Ag2A O5A 120.54(10) 3_665 8_734 ?
O5 Ag2A O5A 120.54(10) . 8_734 ?
O5 Ag2A O5A 15.1(7) 2_655 8_734 ?
Ag2B Ag2A O5A 83.5(12) 7 7_134 ?
Ag2 Ag2A O5A 96.5(12) . 7_134 ?
Ag2C Ag2A O5A 96.5(12) . 7_134 ?
O5 Ag2A O5A 120.54(9) 3_665 7_134 ?
O5 Ag2A O5A 15.1(7) . 7_134 ?
O5 Ag2A O5A 120.54(10) 2_655 7_134 ?
O5A Ag2A O5A 118.7(5) 8_734 7_134 ?
Ag2B Ag2A O5A 83.5(12) 7 9_794 ?
Ag2 Ag2A O5A 96.5(12) . 9_794 ?
Ag2C Ag2A O5A 96.5(12) . 9_794 ?
O5 Ag2A O5A 15.1(7) 3_665 9_794 ?
O5 Ag2A O5A 120.54(10) . 9_794 ?
O5 Ag2A O5A 120.54(10) 2_655 9_794 ?
O5A Ag2A O5A 118.7(5) 8_734 9_794 ?
O5A Ag2A O5A 118.7(5) 7_134 9_794 ?
Ag2A Ag2B Ag2 0.0 13_444 13_444 ?
Ag2A Ag2B O5 63.2(15) 13_444 15_554 ?
Ag2 Ag2B O5 63.2(15) 13_444 15_554 ?
Ag2A Ag2B O5 63.2(15) 13_444 13_444 ?
Ag2 Ag2B O5 63.2(15) 13_444 13_444 ?
O5 Ag2B O5 101.2(19) 15_554 13_444 ?
Ag2A Ag2B O5 63.2(15) 13_444 14_544 ?
Ag2 Ag2B O5 63.2(15) 13_444 14_544 ?
O5 Ag2B O5 101.2(19) 15_554 14_544 ?
O5 Ag2B O5 101.2(19) 13_444 14_544 ?
Ag2A Ag2B O5A 79.5(17) 13_444 3_794 ?
Ag2 Ag2B O5A 79.5(17) 13_444 3_794 ?
O5 Ag2B O5A 16.4(7) 15_554 3_794 ?
O5 Ag2B O5A 110.9(15) 13_444 3_794 ?
O5 Ag2B O5A 110.9(15) 14_544 3_794 ?
Ag2A Ag2B O5A 79.5(17) 13_444 1_134 ?
Ag2 Ag2B O5A 79.5(17) 13_444 1_134 ?
O5 Ag2B O5A 110.9(15) 15_554 1_134 ?
O5 Ag2B O5A 16.4(7) 13_444 1_134 ?
O5 Ag2B O5A 110.9(15) 14_544 1_134 ?
O5A Ag2B O5A 116.8(10) 3_794 1_134 ?
Ag2A Ag2B O5A 79.5(17) 13_444 2_734 ?
Ag2 Ag2B O5A 79.5(17) 13_444 2_734 ?
O5 Ag2B O5A 110.9(15) 15_554 2_734 ?
O5 Ag2B O5A 110.9(15) 13_444 2_734 ?
O5 Ag2B O5A 16.4(7) 14_544 2_734 ?
O5A Ag2B O5A 116.8(10) 3_794 2_734 ?
O5A Ag2B O5A 116.8(10) 1_134 2_734 ?
Ag2A Ag2B Ag2C 0.000(1) 13_444 13_444 ?
Ag2 Ag2B Ag2C 0.000(1) 13_444 13_444 ?
O5 Ag2B Ag2C 63.2(15) 15_554 13_444 ?
O5 Ag2B Ag2C 63.2(15) 13_444 13_444 ?
O5 Ag2B Ag2C 63.2(15) 14_544 13_444 ?
O5A Ag2B Ag2C 79.5(17) 3_794 13_444 ?
O5A Ag2B Ag2C 79.5(17) 1_134 13_444 ?
O5A Ag2B Ag2C 79.5(17) 2_734 13_444 ?
Ag2 Ag2C Ag2A 0.000(7) . . ?
Ag2 Ag2C Ag2B 0.001(5) . 7 ?
Ag2A Ag2C Ag2B 0.001(2) . 7 ?
Ag4A Ag4 Ag4B 114(3) . . ?
Ag4A Ag4 O4 88.0(6) . 15_554 ?
Ag4B Ag4 O4 87.3(4) . 15_554 ?
Ag4A Ag4 O4 88.0(6) . 17_544 ?
Ag4B Ag4 O4 87.3(4) . 17_544 ?
O4 Ag4 O4 171.4(10) 15_554 17_544 ?
Ag4 Ag4A Ag4B 43(2) . . ?
Ag4 Ag4A O4 77.8(10) . 15_554 ?
Ag4B Ag4A O4 78.5(9) . 15_554 ?
Ag4 Ag4A O4 77.8(10) . 17_544 ?
Ag4B Ag4A O4 78.5(9) . 17_544 ?
O4 Ag4A O4 154.4(19) 15_554 17_544 ?
Ag4 Ag4B Ag4A 23.7(11) . . ?
Ag5A Ag5 O33A 84.9(15) . 15_554 ?
Ag5A Ag5 O2 85.5(14) . . ?
O33A Ag5 O2 170.3(12) 15_554 . ?
Ag5A Ag5 O33 55(2) . 15_554 ?
O33A Ag5 O33 30(2) 15_554 15_554 ?
O2 Ag5 O33 141(2) . 15_554 ?
Ag5A Ag5 T1 85.9(12) . . ?
O33A Ag5 T1 147.8(3) 15_554 . ?
O2 Ag5 T1 30.79(14) . . ?
O33 Ag5 T1 131.5(17) 15_554 . ?
Ag5A Ag5 T1 85.9(11) . 5 ?
O33A Ag5 T1 147.8(3) 15_554 5 ?
O2 Ag5 T1 30.79(14) . 5 ?
O33 Ag5 T1 131.5(17) 15_554 5 ?
T1 Ag5 T1 61.6(3) . 5 ?
Ag5 Ag5A O33 107(3) . 15_554 ?
Ag5 Ag5A O33A 76.4(16) . 15_554 ?
O33 Ag5A O33A 31(2) 15_554 15_554 ?
Ag5 Ag5A O2 76.3(15) . . ?
O33 Ag5A O2 177(3) 15_554 . ?
O33A Ag5A O2 152.7(18) 15_554 . ?

loop_
_geom_bond_atom_site_label_1
_geom_bond_atom_site_label_2
_geom_bond_distance
_geom_bond_site_symmetry_2
_geom_bond_publ_flag
T1 O4 1.614(15) . ?
T1 O1 1.619(14) . ?
T1 O2 1.620(6) . ?
T1 O3 1.674(8) . ?
T1 Ag5 3.087(10) . ?
T11 O11 1.611(17) 8 ?
T11 O33A 1.680(8) . ?
T11 O22 1.689(8) . ?
T11 O4 1.724(15) . ?
T11 O33 2.17(6) . ?
T2 O1 1.596(14) . ?
T2 O11 1.603(17) . ?
T2 O55 1.636(8) . ?
T2 O5A 1.673(13) 7_134 ?
T2 O5 1.683(9) . ?
O11 T11 1.611(17) 15_554 ?
O2 T1 1.620(6) 5 ?
O2 Ag5 2.296(19) . ?
O2 Ag5A 2.36(2) . ?
O22 T11 1.689(8) 5 ?
O22 Ag1 2.471(16) . ?
O3 T1 1.674(8) 6 ?
O3 Ag1 2.53(2) . ?
O33 O33A 1.16(9) . ?
O33 Ag5A 1.99(8) 8 ?
O33 T11 2.17(6) 6 ?
O33 Ag5 2.32(8) 8 ?
O33A T11 1.680(8) 6 ?
O33A Ag5 2.23(2) 8 ?
O33A Ag5A 2.29(3) 8 ?
O4 Ag4 2.538(8) 8 ?
O4 Ag4A 2.595(12) 8 ?
O5 O5A 0.72(3) 7_134 ?
O5 T2 1.683(9) 6 ?
O5 Ag2A 2.13(2) . ?
O5 Ag2 2.20(2) . ?
O5 Ag2B 2.36(3) 7 ?
O5A O5 0.72(3) 13_865 ?
O5A T2 1.673(13) 13_865 ?
O5A T2 1.674(13) 18_865 ?
O5A Ag2A 2.51(3) 13_865 ?
O5A Ag2B 2.53(3) 1_976 ?
O55 T2 1.636(8) 4_665 ?
Ag1 O22 2.471(16) 3 ?
Ag1 O22 2.471(16) 2 ?
Ag1 O3 2.53(2) 3 ?
Ag1 O3 2.53(2) 2 ?
Ag2 Ag2A 0.96(4) . ?
Ag2 Ag2C 0.94(9) . ?
Ag2 Ag2B 1.70(7) 7 ?
Ag2 O5 2.20(2) 3_665 ?
Ag2 O5 2.20(2) 2_655 ?
Ag2A Ag2B 0.74(5) 7 ?
Ag2A Ag2C 1.90(11) . ?
Ag2A O5 2.13(2) 3_665 ?
Ag2A O5 2.13(2) 2_655 ?
Ag2A O5A 2.51(3) 8_734 ?
Ag2A O5A 2.51(3) 7_134 ?
Ag2A O5A 2.51(3) 9_794 ?
Ag2B Ag2A 0.74(5) 13_444 ?
Ag2B Ag2 1.70(7) 13_444 ?
Ag2B O5 2.36(3) 15_554 ?
Ag2B O5 2.36(3) 13_444 ?
Ag2B O5 2.36(3) 14_544 ?
Ag2B O5A 2.53(3) 3_794 ?
Ag2B O5A 2.53(3) 1_134 ?
Ag2B O5A 2.53(3) 2_734 ?
Ag2B Ag2C 2.64(14) 13_444 ?
Ag2C Ag2B 2.64(14) 7 ?
Ag4 Ag4A 0.64(3) . ?
Ag4 Ag4B 1.07(3) . ?
Ag4 O4 2.538(8) 15_554 ?
Ag4 O4 2.538(8) 17_544 ?
Ag4A Ag4B 1.45(4) . ?
Ag4A O4 2.595(12) 15_554 ?
Ag4A O4 2.595(12) 17_544 ?
Ag5 Ag5A 0.74(3) . ?
Ag5 O33A 2.23(2) 15_554 ?
Ag5 O33 2.32(8) 15_554 ?
Ag5 T1 3.087(10) 5 ?
Ag5A O33 1.99(8) 15_554 ?
Ag5A O33A 2.29(3) 15_554 ?
